data_4074506
loop_
_publ_author_name
'Kuklin, Sergey A.'
'Sheloumov, Alexey M.'
'Dolgushin, Fedor M.'
'Ezernitskaya, Mariam G.'
'Peregudov, Alexander S.'
'Petrovskii, Pavel V.'
'Koridze, Avthandil A.'

_publ_section_title
;
 Highly Active Iridium Catalysts for Alkane Dehydrogenation. Synthesis and
 Properties of Iridium Bis(phosphine) Pincer Complexes Based on Ferrocene
 and Ruthenocene
;
_journal_issue 22
_journal_name_full Organometallics
_journal_page_first 5466
_journal_paper_doi 10.1021/om060715w
_journal_volume 25
_journal_year 2006
_chemical_formula_moiety 'C29 H47 Fe Ir O P2'
_chemical_formula_sum 'C29 H47 Fe Ir O P2'
_chemical_formula_weight 721.66
_chemical_name_systematic
; 
 ? 
;
_space_group_IT_number 14
_symmetry_cell_setting monoclinic
_symmetry_space_group_name_Hall '-P 2yn'
_symmetry_space_group_name_H-M 'P 1 21/n 1'
_atom_sites_solution_hydrogens geom
_atom_sites_solution_primary direct
_atom_sites_solution_secondary difmap
_audit_creation_method SHELXL-97
_cell_angle_alpha 90.00
_cell_angle_beta 92.55(3)
_cell_angle_gamma 90.00
_cell_formula_units_Z 4
_cell_length_a 8.552(2)
_cell_length_b 18.948(5)
_cell_length_c 18.375(6)
_cell_measurement_reflns_used 24
_cell_measurement_temperature 295(2)
_cell_measurement_theta_max 14.5
_cell_measurement_theta_min 14.0
_cell_volume 2974.6(14)
_computing_cell_refinement 'Enraf Nonius CAD4'
_computing_data_collection 'Enraf Nonius CAD4'
_computing_data_reduction PLATON
_computing_molecular_graphics 'Bruker SHELXTL'
_computing_publication_material 'Bruker SHELXTL'
_computing_structure_refinement 'SHELXL-97 (Sheldrick, 1997)'
_computing_structure_solution 'SHELXS-97 (Sheldrick, 1990)'
_diffrn_ambient_temperature 295(2)
_diffrn_measured_fraction_theta_full 0.997
_diffrn_measured_fraction_theta_max 0.997
_diffrn_measurement_device_type 'Enraf Nonius CAD4'
_diffrn_measurement_method '\q/5/3\q scans'
_diffrn_radiation_monochromator graphite
_diffrn_radiation_source 'normal-focus sealed tube'
_diffrn_radiation_type MoK\a
_diffrn_radiation_wavelength 0.71073
_diffrn_reflns_av_R_equivalents 0.0297
_diffrn_reflns_av_sigmaI/netI 0.0266
_diffrn_reflns_limit_h_max 11
_diffrn_reflns_limit_h_min 0
_diffrn_reflns_limit_k_max 25
_diffrn_reflns_limit_k_min 0
_diffrn_reflns_limit_l_max 24
_diffrn_reflns_limit_l_min -24
_diffrn_reflns_number 7612
_diffrn_reflns_theta_full 27.97
_diffrn_reflns_theta_max 27.97
_diffrn_reflns_theta_min 1.54
_diffrn_standards_decay_% 3
_diffrn_standards_interval_count 98
_diffrn_standards_number 2
_exptl_absorpt_coefficient_mu 5.084
_exptl_absorpt_correction_T_max 0.999
_exptl_absorpt_correction_T_min 0.519
_exptl_absorpt_correction_type psi-scan
_exptl_absorpt_process_details 'North et al. (1968)'
_exptl_crystal_colour red
_exptl_crystal_density_diffrn 1.611
_exptl_crystal_density_method 'not measured'
_exptl_crystal_description prism
_exptl_crystal_F_000 1448
_exptl_crystal_size_max 0.5
_exptl_crystal_size_mid 0.3
_exptl_crystal_size_min 0.2
_refine_diff_density_max 1.593
_refine_diff_density_min -1.254
_refine_diff_density_rms 0.111
_refine_ls_extinction_method none
_refine_ls_goodness_of_fit_ref 1.020
_refine_ls_hydrogen_treatment constr
_refine_ls_matrix_type full
_refine_ls_number_parameters 319
_refine_ls_number_reflns 7152
_refine_ls_number_restraints 0
_refine_ls_restrained_S_all 1.020
_refine_ls_R_factor_all 0.0398
_refine_ls_R_factor_gt 0.0251
_refine_ls_shift/su_max 0.003
_refine_ls_shift/su_mean 0.000
_refine_ls_structure_factor_coef Fsqd
_refine_ls_weighting_details 'calc w=1/[\s^2^(Fo^2^)+(0.0407P)^2^+1.2496P] where P=(Fo^2^+2Fc^2^)/3'
_refine_ls_weighting_scheme calc
_refine_ls_wR_factor_gt 0.0617
_refine_ls_wR_factor_ref 0.0660
_reflns_number_gt 5968
_reflns_number_total 7152
_reflns_threshold_expression I>2\s(I)
_cod_data_source_file om060715wsi20060807_114556.cif
_cod_data_source_block irfeco
_cod_depositor_comments
;
The following automatic conversions were performed:

'_symmetry_cell_setting' value 'Monoclinic' changed to 'monoclinic'
according to /home/saulius/struct/CIF-dictionaries/cif_core.dic
dictionary named 'cif_core.dic' version 2.4.1 from 2010-06-29.

Automatic conversion script
Id: cif_fix_values 1715 2011-07-08 13:25:40Z adriana 
;
_cod_original_sg_symbol_H-M 'P 21/n'
_cod_database_code 4074506

loop_
_symmetry_equiv_pos_as_xyz
'x, y, z'
'-x+1/2, y+1/2, -z+1/2'
'-x, -y, -z'
'x-1/2, -y-1/2, z-1/2'

loop_
_atom_site_label
_atom_site_type_symbol
_atom_site_fract_x
_atom_site_fract_y
_atom_site_fract_z
_atom_site_U_iso_or_equiv
_atom_site_adp_type
_atom_site_occupancy
_atom_site_symmetry_multiplicity
_atom_site_calc_flag
_atom_site_refinement_flags
Ir1 Ir 1.026455(13) 0.272256(6) 0.554265(6) 0.02692(4) Uani 1 1 d .
Fe1 Fe 0.96646(6) 0.14741(2) 0.71009(2) 0.03563(11) Uani 1 1 d .
P1 P 1.08652(9) 0.16940(4) 0.49499(4) 0.02704(15) Uani 1 1 d .
P2 P 0.88419(10) 0.34904(4) 0.62319(4) 0.03101(16) Uani 1 1 d .
O1 O 1.2018(4) 0.37617(16) 0.4653(2) 0.0738(10) Uani 1 1 d .
C1 C 0.9055(4) 0.20253(16) 0.61347(16) 0.0297(6) Uani 1 1 d .
C2 C 0.8032(4) 0.21853(16) 0.67008(18) 0.0338(7) Uani 1 1 d .
C3 C 0.7315(4) 0.15536(17) 0.69275(18) 0.0385(7) Uani 1 1 d .
H3A H 0.6534 0.1515 0.7300 0.046 Uiso 1 1 calc R
C4 C 0.7918(4) 0.09848(17) 0.65181(18) 0.0376(7) Uani 1 1 d .
H4A H 0.7622 0.0487 0.6556 0.045 Uiso 1 1 calc R
C5 C 0.9021(4) 0.12735(16) 0.60337(17) 0.0312(6) Uani 1 1 d .
C6 C 1.1883(5) 0.1727(3) 0.7467(2) 0.0603(11) Uani 1 1 d .
H6A H 1.2592 0.2055 0.7234 0.072 Uiso 1 1 calc R
C7 C 1.0821(6) 0.1900(3) 0.7990(2) 0.0665(13) Uani 1 1 d .
H7A H 1.0651 0.2373 0.8186 0.080 Uiso 1 1 calc R
C8 C 1.0028(6) 0.1284(3) 0.8191(2) 0.0634(12) Uani 1 1 d .
H8A H 0.9221 0.1250 0.8552 0.076 Uiso 1 1 calc R
C9 C 1.0625(6) 0.0718(2) 0.7778(2) 0.0615(11) Uani 1 1 d .
H9A H 1.0296 0.0223 0.7801 0.074 Uiso 1 1 calc R
C10 C 1.1757(5) 0.0992(2) 0.7331(2) 0.0579(11) Uani 1 1 d .
H10A H 1.2366 0.0722 0.6987 0.069 Uiso 1 1 calc R
C11 C 1.0039(4) 0.09508(17) 0.54775(17) 0.0341(7) Uani 1 1 d .
H11A H 0.9427 0.0640 0.5156 0.041 Uiso 1 1 calc R
H11B H 1.0874 0.0678 0.5716 0.041 Uiso 1 1 calc R
C12 C 0.7887(5) 0.29422(19) 0.6932(2) 0.0430(8) Uani 1 1 d .
H12A H 0.8403 0.3013 0.7407 0.052 Uiso 1 1 calc R
H12B H 0.6794 0.3071 0.6960 0.052 Uiso 1 1 calc R
C13 C 0.9794(4) 0.16201(19) 0.40362(17) 0.0385(7) Uani 1 1 d .
C14 C 0.8043(4) 0.1605(3) 0.4193(2) 0.0554(11) Uani 1 1 d .
H14A H 0.7433 0.1633 0.3742 0.083 Uiso 1 1 calc R
H14B H 0.7798 0.2000 0.4495 0.083 Uiso 1 1 calc R
H14C H 0.7803 0.1174 0.4439 0.083 Uiso 1 1 calc R
C15 C 1.0190(5) 0.0962(2) 0.3602(2) 0.0553(10) Uani 1 1 d .
H15A H 0.9527 0.0940 0.3167 0.083 Uiso 1 1 calc R
H15B H 1.0026 0.0549 0.3892 0.083 Uiso 1 1 calc R
H15C H 1.1265 0.0981 0.3474 0.083 Uiso 1 1 calc R
C16 C 1.0070(6) 0.2277(2) 0.3575(2) 0.0559(11) Uani 1 1 d .
H16A H 0.9508 0.2232 0.3114 0.084 Uiso 1 1 calc R
H16B H 1.1168 0.2324 0.3499 0.084 Uiso 1 1 calc R
H16C H 0.9707 0.2687 0.3824 0.084 Uiso 1 1 calc R
C17 C 1.2981(3) 0.14574(17) 0.48807(19) 0.0353(7) Uani 1 1 d .
C18 C 1.3745(4) 0.1627(2) 0.5629(2) 0.0507(9) Uani 1 1 d .
H18A H 1.4837 0.1509 0.5632 0.076 Uiso 1 1 calc R
H18B H 1.3247 0.1357 0.5995 0.076 Uiso 1 1 calc R
H18C H 1.3630 0.2121 0.5729 0.076 Uiso 1 1 calc R
C19 C 1.3315(5) 0.0685(2) 0.4709(3) 0.0583(11) Uani 1 1 d .
H19A H 1.4426 0.0610 0.4718 0.087 Uiso 1 1 calc R
H19B H 1.2871 0.0571 0.4234 0.087 Uiso 1 1 calc R
H19C H 1.2859 0.0389 0.5066 0.087 Uiso 1 1 calc R
C20 C 1.3724(4) 0.1931(2) 0.4316(2) 0.0487(9) Uani 1 1 d .
H20A H 1.4837 0.1860 0.4335 0.073 Uiso 1 1 calc R
H20B H 1.3501 0.2416 0.4420 0.073 Uiso 1 1 calc R
H20C H 1.3301 0.1814 0.3838 0.073 Uiso 1 1 calc R
C21 C 0.7133(4) 0.38805(18) 0.5685(2) 0.0421(8) Uani 1 1 d .
C22 C 0.6102(5) 0.3259(2) 0.5443(3) 0.0655(13) Uani 1 1 d .
H22A H 0.5266 0.3423 0.5121 0.098 Uiso 1 1 calc R
H22B H 0.5672 0.3042 0.5863 0.098 Uiso 1 1 calc R
H22C H 0.6717 0.2919 0.5195 0.098 Uiso 1 1 calc R
C23 C 0.7703(5) 0.4250(2) 0.5009(2) 0.0613(11) Uani 1 1 d .
H23A H 0.6819 0.4388 0.4701 0.092 Uiso 1 1 calc R
H23B H 0.8353 0.3934 0.4748 0.092 Uiso 1 1 calc R
H23C H 0.8295 0.4662 0.5152 0.092 Uiso 1 1 calc R
C24 C 0.6147(6) 0.4395(3) 0.6117(3) 0.0729(14) Uani 1 1 d .
H24A H 0.5205 0.4508 0.5838 0.109 Uiso 1 1 calc R
H24B H 0.6735 0.4818 0.6216 0.109 Uiso 1 1 calc R
H24C H 0.5883 0.4180 0.6569 0.109 Uiso 1 1 calc R
C25 C 0.9952(5) 0.41784(18) 0.67741(19) 0.0441(8) Uani 1 1 d .
C26 C 1.1409(6) 0.3799(3) 0.7097(3) 0.0720(14) Uani 1 1 d .
H26A H 1.2065 0.4131 0.7359 0.108 Uiso 1 1 calc R
H26B H 1.1977 0.3594 0.6710 0.108 Uiso 1 1 calc R
H26C H 1.1095 0.3434 0.7422 0.108 Uiso 1 1 calc R
C27 C 1.0509(6) 0.4765(2) 0.6278(2) 0.0604(11) Uani 1 1 d .
H27A H 1.1227 0.5066 0.6548 0.091 Uiso 1 1 calc R
H27B H 0.9626 0.5037 0.6099 0.091 Uiso 1 1 calc R
H27C H 1.1024 0.4561 0.5874 0.091 Uiso 1 1 calc R
C28 C 0.9052(7) 0.4509(3) 0.7398(3) 0.0768(15) Uani 1 1 d .
H28A H 0.9733 0.4821 0.7676 0.115 Uiso 1 1 calc R
H28B H 0.8691 0.4142 0.7710 0.115 Uiso 1 1 calc R
H28C H 0.8171 0.4769 0.7198 0.115 Uiso 1 1 calc R
C29 C 1.1352(4) 0.33662(18) 0.4995(2) 0.0449(8) Uani 1 1 d .

loop_
_atom_site_aniso_label
_atom_site_aniso_U_11
_atom_site_aniso_U_22
_atom_site_aniso_U_33
_atom_site_aniso_U_23
_atom_site_aniso_U_13
_atom_site_aniso_U_12
Ir1 0.03161(7) 0.02197(6) 0.02775(7) 0.00258(4) 0.00790(4) -0.00019(4)
Fe1 0.0500(3) 0.0290(2) 0.0281(2) 0.00463(17) 0.00353(19) -0.00595(19)
P1 0.0269(3) 0.0255(4) 0.0290(4) -0.0006(3) 0.0043(3) 0.0018(3)
P2 0.0400(4) 0.0236(4) 0.0301(4) -0.0001(3) 0.0097(3) -0.0004(3)
O1 0.084(2) 0.0462(17) 0.095(2) 0.0198(16) 0.0521(19) -0.0041(16)
C1 0.0355(15) 0.0249(14) 0.0289(14) 0.0029(11) 0.0039(12) -0.0040(12)
C2 0.0437(17) 0.0281(15) 0.0307(15) 0.0024(12) 0.0128(13) -0.0041(12)
C3 0.0448(18) 0.0367(17) 0.0348(17) 0.0041(14) 0.0127(14) -0.0068(14)
C4 0.0453(18) 0.0306(16) 0.0377(17) 0.0026(13) 0.0094(14) -0.0111(13)
C5 0.0375(15) 0.0259(14) 0.0305(15) 0.0001(12) 0.0041(12) -0.0048(12)
C6 0.062(3) 0.070(3) 0.048(2) 0.009(2) -0.014(2) -0.014(2)
C7 0.092(3) 0.063(3) 0.042(2) -0.006(2) -0.019(2) -0.006(3)
C8 0.087(3) 0.074(3) 0.0293(18) 0.0109(19) 0.0020(19) -0.002(3)
C9 0.083(3) 0.052(2) 0.049(2) 0.0244(19) -0.001(2) 0.004(2)
C10 0.062(3) 0.066(3) 0.045(2) 0.010(2) -0.0050(19) 0.011(2)
C11 0.0412(17) 0.0241(15) 0.0373(17) 0.0000(12) 0.0056(13) -0.0032(12)
C12 0.057(2) 0.0334(17) 0.0404(18) 0.0005(14) 0.0227(16) -0.0018(15)
C13 0.0322(16) 0.054(2) 0.0296(15) -0.0073(14) 0.0015(12) 0.0066(14)
C14 0.0292(17) 0.090(3) 0.047(2) -0.013(2) -0.0047(15) 0.0070(18)
C15 0.053(2) 0.068(3) 0.044(2) -0.0233(19) -0.0007(17) 0.009(2)
C16 0.065(3) 0.063(3) 0.039(2) 0.0106(18) -0.0004(18) 0.016(2)
C17 0.0265(14) 0.0354(17) 0.0440(18) -0.0009(14) 0.0030(13) 0.0051(12)
C18 0.0393(18) 0.059(2) 0.052(2) 0.0037(18) -0.0087(16) -0.0013(17)
C19 0.042(2) 0.045(2) 0.088(3) -0.008(2) 0.001(2) 0.0160(17)
C20 0.0337(17) 0.055(2) 0.059(2) 0.0022(19) 0.0153(16) 0.0003(16)
C21 0.0410(18) 0.0333(17) 0.052(2) 0.0006(15) 0.0062(15) 0.0069(14)
C22 0.045(2) 0.054(3) 0.096(4) -0.002(2) -0.012(2) 0.0016(19)
C23 0.066(3) 0.060(3) 0.058(2) 0.019(2) -0.005(2) 0.010(2)
C24 0.073(3) 0.060(3) 0.088(4) -0.004(3) 0.018(3) 0.028(2)
C25 0.062(2) 0.0342(17) 0.0371(18) -0.0063(14) 0.0081(16) -0.0095(16)
C26 0.080(3) 0.069(3) 0.065(3) -0.005(2) -0.027(2) -0.010(3)
C27 0.082(3) 0.043(2) 0.057(2) 0.0001(18) 0.005(2) -0.030(2)
C28 0.110(4) 0.059(3) 0.064(3) -0.035(2) 0.033(3) -0.022(3)
C29 0.052(2) 0.0290(16) 0.055(2) 0.0081(15) 0.0228(17) 0.0009(14)

loop_
_atom_type_symbol
_atom_type_description
_atom_type_scat_dispersion_real
_atom_type_scat_dispersion_imag
_atom_type_scat_source
C C 0.0033 0.0016 'International Tables Vol C Tables 4.2.6.8 and 6.1.1.4'
H H 0.0000 0.0000 'International Tables Vol C Tables 4.2.6.8 and 6.1.1.4'
O O 0.0106 0.0060 'International Tables Vol C Tables 4.2.6.8 and 6.1.1.4'
P P 0.1023 0.0942 'International Tables Vol C Tables 4.2.6.8 and 6.1.1.4'
Fe Fe 0.3463 0.8444 'International Tables Vol C Tables 4.2.6.8 and 6.1.1.4'
Ir Ir -1.4442 7.9887 'International Tables Vol C Tables 4.2.6.8 and 6.1.1.4'

loop_
_geom_angle_atom_site_label_1
_geom_angle_atom_site_label_2
_geom_angle_atom_site_label_3
_geom_angle
C29 Ir1 C1 179.34(15)
C29 Ir1 P1 99.91(12)
C1 Ir1 P1 80.32(9)
C29 Ir1 P2 99.90(12)
C1 Ir1 P2 79.76(10)
P1 Ir1 P2 157.91(3)
C4 Fe1 C3 41.18(14)
C4 Fe1 C10 121.66(17)
C3 Fe1 C10 157.21(17)
C4 Fe1 C7 157.80(19)
C3 Fe1 C7 122.62(19)
C10 Fe1 C7 67.7(2)
C4 Fe1 C6 159.25(18)
C3 Fe1 C6 159.21(18)
C10 Fe1 C6 40.74(18)
C7 Fe1 C6 39.9(2)
C4 Fe1 C8 120.92(17)
C3 Fe1 C8 105.88(18)
C10 Fe1 C8 67.92(19)
C7 Fe1 C8 40.33(19)
C6 Fe1 C8 67.69(19)
C4 Fe1 C9 105.54(17)
C3 Fe1 C9 121.07(17)
C10 Fe1 C9 40.05(18)
C7 Fe1 C9 67.8(2)
C6 Fe1 C9 67.80(19)
C8 Fe1 C9 40.65(19)
C4 Fe1 C5 41.22(12)
C3 Fe1 C5 68.95(13)
C10 Fe1 C5 108.13(16)
C7 Fe1 C5 160.20(18)
C6 Fe1 C5 124.41(17)
C8 Fe1 C5 158.02(16)
C9 Fe1 C5 122.40(17)
C4 Fe1 C2 68.71(13)
C3 Fe1 C2 40.61(12)
C10 Fe1 C2 161.10(16)
C7 Fe1 C2 108.99(18)
C6 Fe1 C2 124.83(16)
C8 Fe1 C2 122.54(17)
C9 Fe1 C2 157.78(17)
C5 Fe1 C2 68.25(13)
C4 Fe1 C1 68.39(12)
C3 Fe1 C1 67.90(13)
C10 Fe1 C1 125.43(15)
C7 Fe1 C1 124.95(16)
C6 Fe1 C1 110.67(15)
C8 Fe1 C1 159.15(17)
C9 Fe1 C1 159.73(16)
C5 Fe1 C1 40.44(12)
C2 Fe1 C1 39.95(12)
C11 P1 C17 104.11(15)
C11 P1 C13 103.11(15)
C17 P1 C13 110.77(15)
C11 P1 Ir1 107.19(10)
C17 P1 Ir1 118.11(11)
C13 P1 Ir1 112.04(11)
C12 P2 C25 104.31(17)
C12 P2 C21 103.45(17)
C25 P2 C21 111.89(17)
C12 P2 Ir1 106.51(12)
C25 P2 Ir1 117.58(13)
C21 P2 Ir1 111.65(12)
C2 C1 C5 107.2(3)
C2 C1 Ir1 126.9(2)
C5 C1 Ir1 125.8(2)
C2 C1 Fe1 68.05(18)
C5 C1 Fe1 67.66(17)
Ir1 C1 Fe1 131.57(15)
C3 C2 C1 108.9(3)
C3 C2 C12 133.0(3)
C1 C2 C12 118.1(3)
C3 C2 Fe1 68.67(19)
C1 C2 Fe1 72.00(19)
C12 C2 Fe1 126.0(3)
C2 C3 C4 108.2(3)
C2 C3 Fe1 70.7(2)
C4 C3 Fe1 69.3(2)
C2 C3 H3A 125.9
C4 C3 H3A 125.9
Fe1 C3 H3A 125.9
C3 C4 C5 107.6(3)
C3 C4 Fe1 69.50(19)
C5 C4 Fe1 70.32(18)
C3 C4 H4A 126.2
C5 C4 H4A 126.2
Fe1 C4 H4A 126.2
C4 C5 C1 108.0(3)
C4 C5 C11 133.2(3)
C1 C5 C11 118.9(3)
C4 C5 Fe1 68.46(18)
C1 C5 Fe1 71.90(17)
C11 C5 Fe1 126.0(2)
C7 C6 C10 107.9(4)
C7 C6 Fe1 70.0(3)
C10 C6 Fe1 69.5(2)
C7 C6 H6A 126.1
C10 C6 H6A 126.1
Fe1 C6 H6A 126.1
C6 C7 C8 108.8(4)
C6 C7 Fe1 70.2(2)
C8 C7 Fe1 70.1(2)
C6 C7 H7A 125.6
C8 C7 H7A 125.6
Fe1 C7 H7A 125.6
C7 C8 C9 107.3(4)
C7 C8 Fe1 69.6(2)
C9 C8 Fe1 69.7(2)
C7 C8 H8A 126.3
C9 C8 H8A 126.3
Fe1 C8 H8A 126.3
C10 C9 C8 108.0(4)
C10 C9 Fe1 69.6(2)
C8 C9 Fe1 69.6(2)
C10 C9 H9A 126.0
C8 C9 H9A 126.0
Fe1 C9 H9A 126.0
C9 C10 C6 108.0(4)
C9 C10 Fe1 70.3(3)
C6 C10 Fe1 69.8(3)
C9 C10 H10A 126.0
C6 C10 H10A 126.0
Fe1 C10 H10A 126.0
C5 C11 P1 106.9(2)
C5 C11 H11A 110.3
P1 C11 H11A 110.3
C5 C11 H11B 110.3
P1 C11 H11B 110.3
H11A C11 H11B 108.6
C2 C12 P2 107.0(2)
C2 C12 H12A 110.3
P2 C12 H12A 110.3
C2 C12 H12B 110.3
P2 C12 H12B 110.3
H12A C12 H12B 108.6
C15 C13 C16 109.4(3)
C15 C13 C14 108.9(3)
C16 C13 C14 107.1(3)
C15 C13 P1 114.6(2)
C16 C13 P1 110.6(3)
C14 C13 P1 105.9(2)
C13 C14 H14A 109.5
C13 C14 H14B 109.5
H14A C14 H14B 109.5
C13 C14 H14C 109.5
H14A C14 H14C 109.5
H14B C14 H14C 109.5
C13 C15 H15A 109.5
C13 C15 H15B 109.5
H15A C15 H15B 109.5
C13 C15 H15C 109.5
H15A C15 H15C 109.5
H15B C15 H15C 109.5
C13 C16 H16A 109.5
C13 C16 H16B 109.5
H16A C16 H16B 109.5
C13 C16 H16C 109.5
H16A C16 H16C 109.5
H16B C16 H16C 109.5
C19 C17 C18 108.1(3)
C19 C17 C20 109.5(3)
C18 C17 C20 108.2(3)
C19 C17 P1 115.7(2)
C18 C17 P1 105.3(2)
C20 C17 P1 109.7(2)
C17 C18 H18A 109.5
C17 C18 H18B 109.5
H18A C18 H18B 109.5
C17 C18 H18C 109.5
H18A C18 H18C 109.5
H18B C18 H18C 109.5
C17 C19 H19A 109.5
C17 C19 H19B 109.5
H19A C19 H19B 109.5
C17 C19 H19C 109.5
H19A C19 H19C 109.5
H19B C19 H19C 109.5
C17 C20 H20A 109.5
C17 C20 H20B 109.5
H20A C20 H20B 109.5
C17 C20 H20C 109.5
H20A C20 H20C 109.5
H20B C20 H20C 109.5
C22 C21 C23 108.6(4)
C22 C21 C24 108.5(4)
C23 C21 C24 109.5(3)
C22 C21 P2 106.1(2)
C23 C21 P2 110.2(3)
C24 C21 P2 113.8(3)
C21 C22 H22A 109.5
C21 C22 H22B 109.5
H22A C22 H22B 109.5
C21 C22 H22C 109.5
H22A C22 H22C 109.5
H22B C22 H22C 109.5
C21 C23 H23A 109.5
C21 C23 H23B 109.5
H23A C23 H23B 109.5
C21 C23 H23C 109.5
H23A C23 H23C 109.5
H23B C23 H23C 109.5
C21 C24 H24A 109.5
C21 C24 H24B 109.5
H24A C24 H24B 109.5
C21 C24 H24C 109.5
H24A C24 H24C 109.5
H24B C24 H24C 109.5
C27 C25 C26 107.6(4)
C27 C25 C28 109.1(3)
C26 C25 C28 109.1(4)
C27 C25 P2 110.7(2)
C26 C25 P2 105.2(3)
C28 C25 P2 114.8(3)
C25 C26 H26A 109.5
C25 C26 H26B 109.5
H26A C26 H26B 109.5
C25 C26 H26C 109.5
H26A C26 H26C 109.5
H26B C26 H26C 109.5
C25 C27 H27A 109.5
C25 C27 H27B 109.5
H27A C27 H27B 109.5
C25 C27 H27C 109.5
H27A C27 H27C 109.5
H27B C27 H27C 109.5
C25 C28 H28A 109.5
C25 C28 H28B 109.5
H28A C28 H28B 109.5
C25 C28 H28C 109.5
H28A C28 H28C 109.5
H28B C28 H28C 109.5
O1 C29 Ir1 179.5(4)

loop_
_geom_bond_atom_site_label_1
_geom_bond_atom_site_label_2
_geom_bond_distance
Ir1 C29 1.857(3)
Ir1 C1 2.025(3)
Ir1 P1 2.3017(9)
Ir1 P2 2.3104(10)
Fe1 C4 2.024(3)
Fe1 C3 2.026(4)
Fe1 C10 2.037(4)
Fe1 C7 2.039(4)
Fe1 C6 2.041(4)
Fe1 C8 2.045(4)
Fe1 C9 2.046(4)
Fe1 C5 2.049(3)
Fe1 C2 2.053(3)
Fe1 C1 2.105(3)
P1 C11 1.866(3)
P1 C17 1.874(3)
P1 C13 1.882(3)
P2 C12 1.870(3)
P2 C25 1.873(4)
P2 C21 1.887(4)
O1 C29 1.146(4)
C1 C2 1.421(4)
C1 C5 1.437(4)
C2 C3 1.416(4)
C2 C12 1.503(4)
C3 C4 1.424(5)
C3 H3A 0.9800
C4 C5 1.434(4)
C4 H4A 0.9800
C5 C11 1.502(4)
C6 C7 1.391(7)
C6 C10 1.419(6)
C6 H6A 0.9800
C7 C8 1.408(7)
C7 H7A 0.9800
C8 C9 1.421(7)
C8 H8A 0.9800
C9 C10 1.398(6)
C9 H9A 0.9800
C10 H10A 0.9800
C11 H11A 0.9700
C11 H11B 0.9700
C12 H12A 0.9700
C12 H12B 0.9700
C13 C15 1.527(5)
C13 C16 1.530(5)
C13 C14 1.538(5)
C14 H14A 0.9600
C14 H14B 0.9600
C14 H14C 0.9600
C15 H15A 0.9600
C15 H15B 0.9600
C15 H15C 0.9600
C16 H16A 0.9600
C16 H16B 0.9600
C16 H16C 0.9600
C17 C19 1.527(5)
C17 C18 1.529(5)
C17 C20 1.532(5)
C18 H18A 0.9600
C18 H18B 0.9600
C18 H18C 0.9600
C19 H19A 0.9600
C19 H19B 0.9600
C19 H19C 0.9600
C20 H20A 0.9600
C20 H20B 0.9600
C20 H20C 0.9600
C21 C22 1.526(5)
C21 C23 1.525(6)
C21 C24 1.534(5)
C22 H22A 0.9600
C22 H22B 0.9600
C22 H22C 0.9600
C23 H23A 0.9600
C23 H23B 0.9600
C23 H23C 0.9600
C24 H24A 0.9600
C24 H24B 0.9600
C24 H24C 0.9600
C25 C27 1.528(5)
C25 C26 1.534(6)
C25 C28 1.543(5)
C26 H26A 0.9600
C26 H26B 0.9600
C26 H26C 0.9600
C27 H27A 0.9600
C27 H27B 0.9600
C27 H27C 0.9600
C28 H28A 0.9600
C28 H28B 0.9600
C28 H28C 0.9600
